data_7001755
loop_
_publ_author_name
'Wills, Corinne'
'Izod, Keith'
'Young, Jonathan'
'Clegg, William'
'Harrington, Ross W.'

_publ_section_title
;
 Mixed donor-functionalised phosphinomethanide complexes of the alkali
 metals; synthesis, structures, and solution dynamics
;
_journal_issue 31
_journal_name_full 'Dalton Transactions'
_journal_page_first 6159
_journal_paper_doi 10.1039/b903119g
_journal_year 2009
_chemical_formula_moiety 'C48 H78 K2 N2 O2 P2 Si4'
_chemical_formula_sum 'C48 H78 K2 N2 O2 P2 Si4'
_chemical_formula_weight 967.62
_chemical_name_systematic
;
?
;
_space_group_IT_number 2
_symmetry_cell_setting triclinic
_symmetry_space_group_name_Hall '-P 1'
_symmetry_space_group_name_H-M 'P -1'
_atom_sites_solution_hydrogens geom
_atom_sites_solution_primary direct
_atom_sites_solution_secondary difmap
_audit_creation_method SHELXL-97
_cell_angle_alpha 86.361(18)
_cell_angle_beta 88.243(18)
_cell_angle_gamma 66.81(2)
_cell_formula_units_Z 1
_cell_length_a 9.8748(15)
_cell_length_b 10.9613(19)
_cell_length_c 14.189(4)
_cell_measurement_reflns_used 6390
_cell_measurement_temperature 150(2)
_cell_measurement_theta_max 25
_cell_measurement_theta_min 4.7
_cell_volume 1408.9(6)
_computing_cell_refinement EvalCCD
_computing_data_collection 'Nonius COLLECT'
_computing_data_reduction EvalCCD
_computing_molecular_graphics 'Bruker SHELXTL'
_computing_publication_material 'Bruker SHELXTL and local programs'
_computing_structure_refinement 'Bruker SHELXTL'
_computing_structure_solution 'Bruker SHELXTL'
_diffrn_ambient_temperature 150(2)
_diffrn_measured_fraction_theta_full 0.990
_diffrn_measured_fraction_theta_max 0.990
_diffrn_measurement_device_type 'Nonius KappaCCD diffractometer'
_diffrn_measurement_method '\f and \w scans'
_diffrn_radiation_monochromator graphite
_diffrn_radiation_source 'sealed tube'
_diffrn_radiation_type MoK\a
_diffrn_radiation_wavelength 0.71073
_diffrn_reflns_av_R_equivalents 0.0691
_diffrn_reflns_av_sigmaI/netI 0.0771
_diffrn_reflns_limit_h_max 11
_diffrn_reflns_limit_h_min -11
_diffrn_reflns_limit_k_max 13
_diffrn_reflns_limit_k_min -13
_diffrn_reflns_limit_l_max 16
_diffrn_reflns_limit_l_min -16
_diffrn_reflns_number 19414
_diffrn_reflns_theta_full 25.00
_diffrn_reflns_theta_max 25.00
_diffrn_reflns_theta_min 4.65
_diffrn_standards_number 0
_exptl_absorpt_coefficient_mu 0.345
_exptl_absorpt_correction_T_max 0.966
_exptl_absorpt_correction_T_min 0.874
_exptl_absorpt_correction_type multi-scan
_exptl_absorpt_process_details SADABS
_exptl_crystal_colour yellow
_exptl_crystal_density_diffrn 1.141
_exptl_crystal_density_method 'not measured'
_exptl_crystal_description block
_exptl_crystal_F_000 520
_exptl_crystal_size_max 0.40
_exptl_crystal_size_mid 0.20
_exptl_crystal_size_min 0.10
_refine_diff_density_max 0.306
_refine_diff_density_min -0.275
_refine_diff_density_rms 0.059
_refine_ls_extinction_method none
_refine_ls_goodness_of_fit_ref 1.035
_refine_ls_hydrogen_treatment constr
_refine_ls_matrix_type full
_refine_ls_number_parameters 280
_refine_ls_number_reflns 4905
_refine_ls_number_restraints 0
_refine_ls_restrained_S_all 1.035
_refine_ls_R_factor_all 0.0933
_refine_ls_R_factor_gt 0.0508
_refine_ls_shift/su_max 0.000
_refine_ls_shift/su_mean 0.000
_refine_ls_structure_factor_coef Fsqd
_refine_ls_weighting_details 'calc w=1/[\s^2^(Fo^2^)+(0.0415P)^2^+0.6680P] where P=(Fo^2^+2Fc^2^)/3'
_refine_ls_weighting_scheme calc
_refine_ls_wR_factor_gt 0.0960
_refine_ls_wR_factor_ref 0.1077
_reflns_number_gt 3356
_reflns_number_total 4905
_reflns_threshold_expression I>2\s(I)
_cod_data_source_file b903119g.txt
_cod_data_source_block ki165_compound13
_cod_original_cell_volume 1408.8(5)
_cod_database_code 7001755

loop_
_symmetry_equiv_pos_as_xyz
'x, y, z'
'-x, -y, -z'

loop_
_atom_site_label
_atom_site_type_symbol
_atom_site_fract_x
_atom_site_fract_y
_atom_site_fract_z
_atom_site_U_iso_or_equiv
_atom_site_adp_type
_atom_site_occupancy
_atom_site_symmetry_multiplicity
_atom_site_calc_flag
_atom_site_refinement_flags
_atom_site_disorder_assembly
_atom_site_disorder_group
K K -0.09497(7) 1.05738(6) 0.36297(5) 0.0317(2) Uani 1 1 d . . .
P P 0.22700(8) 0.85498(7) 0.30569(5) 0.02004(19) Uani 1 1 d . . .
Si1 Si 0.12966(10) 0.64545(8) 0.23987(6) 0.0296(2) Uani 1 1 d . . .
Si2 Si 0.45993(9) 0.61073(8) 0.20410(6) 0.0296(2) Uani 1 1 d . . .
O O 0.0762(2) 1.13251(17) 0.47859(14) 0.0289(5) Uani 1 1 d . . .
N N -0.0292(3) 1.1255(2) 0.17396(18) 0.0316(6) Uani 1 1 d . . .
C1 C 0.2798(3) 0.6980(3) 0.2595(2) 0.0241(7) Uani 1 1 d . . .
C2 C 0.3173(3) 0.9498(2) 0.23258(19) 0.0196(6) Uani 1 1 d . . .
C3 C 0.4576(3) 0.9437(3) 0.2540(2) 0.0244(7) Uani 1 1 d . . .
H3 H 0.5065 0.8930 0.3088 0.029 Uiso 1 1 calc R . .
C4 C 0.5269(3) 1.0104(3) 0.1967(2) 0.0317(8) Uani 1 1 d . . .
H4 H 0.6221 1.0045 0.2126 0.038 Uiso 1 1 calc R . .
C5 C 0.4573(3) 1.0847(3) 0.1173(2) 0.0351(8) Uani 1 1 d . . .
H5 H 0.5040 1.1304 0.0782 0.042 Uiso 1 1 calc R . .
C6 C 0.3188(3) 1.0923(3) 0.0950(2) 0.0309(7) Uani 1 1 d . . .
H6 H 0.2710 1.1435 0.0401 0.037 Uiso 1 1 calc R . .
C7 C 0.2475(3) 1.0262(3) 0.1516(2) 0.0219(7) Uani 1 1 d . . .
C8 C 0.0980(3) 1.0361(3) 0.1203(2) 0.0267(7) Uani 1 1 d . . .
H8A H 0.0852 1.0671 0.0528 0.032 Uiso 1 1 calc R . .
H8B H 0.0970 0.9460 0.1254 0.032 Uiso 1 1 calc R . .
C9 C -0.1642(3) 1.1278(3) 0.1312(3) 0.0448(9) Uani 1 1 d . . .
H9A H -0.2499 1.1803 0.1688 0.067 Uiso 1 1 calc R . .
H9B H -0.1588 1.0367 0.1297 0.067 Uiso 1 1 calc R . .
H9C H -0.1737 1.1677 0.0667 0.067 Uiso 1 1 calc R . .
C10 C -0.0320(4) 1.2614(3) 0.1705(3) 0.0431(9) Uani 1 1 d . . .
H10A H 0.0565 1.2599 0.2008 0.065 Uiso 1 1 calc R . .
H10B H -0.1197 1.3198 0.2038 0.065 Uiso 1 1 calc R . .
H10C H -0.0347 1.2947 0.1045 0.065 Uiso 1 1 calc R . .
C11 C 0.3234(3) 0.8418(3) 0.4195(2) 0.0209(6) Uani 1 1 d . . .
C12 C 0.3985(3) 0.7161(3) 0.4645(2) 0.0256(7) Uani 1 1 d . . .
H12 H 0.4038 0.6393 0.4344 0.031 Uiso 1 1 calc R . .
C13 C 0.4652(3) 0.7004(3) 0.5514(2) 0.0308(7) Uani 1 1 d . . .
H13 H 0.5144 0.6139 0.5801 0.037 Uiso 1 1 calc R . .
C14 C 0.4606(3) 0.8104(3) 0.5967(2) 0.0301(7) Uani 1 1 d . . .
H14 H 0.5089 0.7998 0.6554 0.036 Uiso 1 1 calc R . .
C15 C 0.3842(3) 0.9362(3) 0.5549(2) 0.0256(7) Uani 1 1 d . . .
H15 H 0.3804 1.0120 0.5856 0.031 Uiso 1 1 calc R . .
C16 C 0.3132(3) 0.9537(3) 0.4688(2) 0.0217(7) Uani 1 1 d . . .
C17 C 0.2206(3) 1.0959(3) 0.4345(2) 0.0256(7) Uani 1 1 d . . .
H17A H 0.2671 1.1562 0.4526 0.031 Uiso 1 1 calc R . .
H17B H 0.2117 1.1024 0.3649 0.031 Uiso 1 1 calc R . .
C18 C -0.0097(4) 1.2728(3) 0.4653(3) 0.0411(9) Uani 1 1 d . . .
H18A H 0.0439 1.3221 0.4904 0.062 Uiso 1 1 calc R . .
H18B H -0.1041 1.2953 0.4987 0.062 Uiso 1 1 calc R . .
H18C H -0.0277 1.2968 0.3978 0.062 Uiso 1 1 calc R . .
C19 C -0.0572(3) 0.7687(3) 0.2773(3) 0.0411(9) Uani 1 1 d . . .
H19A H -0.0555 0.7832 0.3446 0.062 Uiso 1 1 calc R . .
H19B H -0.1322 0.7335 0.2662 0.062 Uiso 1 1 calc R . .
H19C H -0.0808 0.8531 0.2405 0.062 Uiso 1 1 calc R . .
C20 C 0.0984(4) 0.6249(4) 0.1122(3) 0.0541(10) Uani 1 1 d . . .
H20A H 0.0634 0.7119 0.0776 0.081 Uiso 1 1 calc R . .
H20B H 0.0245 0.5865 0.1086 0.081 Uiso 1 1 calc R . .
H20C H 0.1911 0.5658 0.0840 0.081 Uiso 1 1 calc R . .
C21 C 0.1489(4) 0.4833(3) 0.3046(3) 0.0487(10) Uani 1 1 d . . .
H21A H 0.2342 0.4105 0.2797 0.073 Uiso 1 1 calc R . .
H21B H 0.0596 0.4669 0.2957 0.073 Uiso 1 1 calc R . .
H21C H 0.1627 0.4885 0.3721 0.073 Uiso 1 1 calc R . .
C22 C 0.4899(4) 0.6915(3) 0.0882(2) 0.0429(9) Uani 1 1 d . . .
H22A H 0.4088 0.7048 0.0452 0.064 Uiso 1 1 calc R . .
H22B H 0.5833 0.6341 0.0599 0.064 Uiso 1 1 calc R . .
H22C H 0.4931 0.7777 0.0993 0.064 Uiso 1 1 calc R . .
C23 C 0.4886(4) 0.4368(3) 0.1743(3) 0.0453(9) Uani 1 1 d . . .
H23A H 0.4946 0.3823 0.2327 0.068 Uiso 1 1 calc R . .
H23B H 0.5804 0.3979 0.1382 0.068 Uiso 1 1 calc R . .
H23C H 0.4058 0.4400 0.1365 0.068 Uiso 1 1 calc R . .
C24 C 0.6266(3) 0.5851(3) 0.2777(2) 0.0406(9) Uani 1 1 d . . .
H24A H 0.6163 0.6699 0.3022 0.061 Uiso 1 1 calc R . .
H24B H 0.7157 0.5514 0.2384 0.061 Uiso 1 1 calc R . .
H24C H 0.6342 0.5206 0.3305 0.061 Uiso 1 1 calc R . .

loop_
_atom_site_aniso_label
_atom_site_aniso_U_11
_atom_site_aniso_U_22
_atom_site_aniso_U_33
_atom_site_aniso_U_23
_atom_site_aniso_U_13
_atom_site_aniso_U_12
K 0.0261(4) 0.0336(4) 0.0339(4) 0.0010(3) 0.0079(3) -0.0112(3)
P 0.0211(4) 0.0187(4) 0.0212(4) 0.0005(3) 0.0008(3) -0.0090(3)
Si1 0.0391(5) 0.0259(5) 0.0297(5) 0.0023(4) -0.0067(4) -0.0191(4)
Si2 0.0345(5) 0.0225(5) 0.0267(5) -0.0024(4) 0.0032(4) -0.0058(4)
O 0.0276(11) 0.0188(11) 0.0382(14) -0.0008(9) 0.0107(10) -0.0079(9)
N 0.0273(14) 0.0265(14) 0.0338(16) 0.0050(12) 0.0010(12) -0.0039(11)
C1 0.0311(16) 0.0203(15) 0.0217(17) -0.0028(13) 0.0004(13) -0.0109(13)
C2 0.0236(15) 0.0170(14) 0.0188(17) -0.0052(12) 0.0043(13) -0.0083(12)
C3 0.0258(16) 0.0276(16) 0.0213(17) -0.0030(13) 0.0029(13) -0.0121(13)
C4 0.0302(17) 0.0402(19) 0.033(2) -0.0050(16) 0.0059(15) -0.0226(15)
C5 0.042(2) 0.041(2) 0.030(2) 0.0026(16) 0.0103(16) -0.0261(16)
C6 0.0397(19) 0.0314(18) 0.0227(18) 0.0053(14) 0.0021(15) -0.0162(15)
C7 0.0240(15) 0.0202(15) 0.0206(17) -0.0048(13) 0.0019(13) -0.0072(12)
C8 0.0301(17) 0.0244(16) 0.0203(17) 0.0019(13) -0.0005(13) -0.0055(13)
C9 0.0289(18) 0.044(2) 0.053(2) 0.0097(18) -0.0028(17) -0.0073(16)
C10 0.047(2) 0.0299(19) 0.041(2) -0.0029(16) 0.0008(17) -0.0026(16)
C11 0.0190(14) 0.0247(16) 0.0215(17) -0.0003(13) 0.0043(12) -0.0118(12)
C12 0.0284(16) 0.0247(16) 0.0241(18) -0.0009(13) 0.0006(14) -0.0109(13)
C13 0.0342(18) 0.0270(17) 0.029(2) 0.0058(14) -0.0009(15) -0.0106(14)
C14 0.0298(17) 0.0397(19) 0.0227(18) 0.0001(15) -0.0037(14) -0.0158(15)
C15 0.0277(16) 0.0317(18) 0.0239(18) -0.0062(14) 0.0055(14) -0.0184(14)
C16 0.0208(15) 0.0256(16) 0.0225(18) -0.0010(13) 0.0067(13) -0.0136(12)
C17 0.0295(16) 0.0252(16) 0.0256(18) -0.0031(13) 0.0095(14) -0.0147(13)
C18 0.0405(19) 0.0224(17) 0.051(2) 0.0006(16) 0.0111(17) -0.0036(15)
C19 0.0369(19) 0.043(2) 0.053(2) 0.0028(17) -0.0067(17) -0.0269(16)
C20 0.066(2) 0.061(3) 0.042(2) -0.004(2) -0.015(2) -0.031(2)
C21 0.060(2) 0.035(2) 0.062(3) 0.0082(18) -0.010(2) -0.0299(18)
C22 0.054(2) 0.0353(19) 0.032(2) -0.0038(16) 0.0112(17) -0.0091(17)
C23 0.058(2) 0.0284(18) 0.041(2) -0.0063(16) -0.0009(18) -0.0067(16)
C24 0.0302(17) 0.0349(19) 0.047(2) -0.0025(16) 0.0070(16) -0.0031(15)

loop_
_atom_type_symbol
_atom_type_description
_atom_type_scat_dispersion_real
_atom_type_scat_dispersion_imag
_atom_type_scat_source
C C 0.0033 0.0016 'International Tables Vol C Tables 4.2.6.8 and 6.1.1.4'
H H 0.0000 0.0000 'International Tables Vol C Tables 4.2.6.8 and 6.1.1.4'
N N 0.0061 0.0033 'International Tables Vol C Tables 4.2.6.8 and 6.1.1.4'
O O 0.0106 0.0060 'International Tables Vol C Tables 4.2.6.8 and 6.1.1.4'
Si Si 0.0817 0.0704 'International Tables Vol C Tables 4.2.6.8 and 6.1.1.4'
P P 0.1023 0.0942 'International Tables Vol C Tables 4.2.6.8 and 6.1.1.4'
K K 0.2009 0.2494 'International Tables Vol C Tables 4.2.6.8 and 6.1.1.4'

loop_
_geom_angle_atom_site_label_1
_geom_angle_atom_site_label_2
_geom_angle_atom_site_label_3
_geom_angle
_geom_angle_site_symmetry_1
_geom_angle_site_symmetry_3
_geom_angle_publ_flag
P K O 79.49(5) . . ?
P K O 86.21(5) . 2_576 ?
P K N 70.74(5) . . ?
P K C14 161.61(6) . 2_576 ?
P K C15 141.62(6) . 2_576 ?
P K C16 132.03(6) . 2_576 ?
O K O 82.99(6) . 2_576 ?
O K N 105.72(7) . . ?
O K N 152.92(6) 2_576 . ?
O K C14 116.44(7) . 2_576 ?
O K C14 86.79(7) 2_576 2_576 ?
O K C15 116.59(7) . 2_576 ?
O K C15 63.45(7) 2_576 2_576 ?
O K C16 93.10(7) . 2_576 ?
O K C16 45.82(6) 2_576 2_576 ?
N K C14 110.67(8) . 2_576 ?
N K C15 128.96(8) . 2_576 ?
N K C16 153.69(8) . 2_576 ?
C14 K C15 24.36(7) 2_576 2_576 ?
C14 K C16 43.29(8) 2_576 2_576 ?
C15 K C16 25.66(7) 2_576 2_576 ?
K P C1 128.66(10) . . ?
K P C2 108.21(9) . . ?
K P C11 99.02(9) . . ?
C1 P C2 107.75(13) . . ?
C1 P C11 110.56(13) . . ?
C2 P C11 98.38(12) . . ?
C1 Si1 C19 113.71(14) . . ?
C1 Si1 C20 114.85(16) . . ?
C1 Si1 C21 114.61(15) . . ?
C19 Si1 C20 102.33(17) . . ?
C19 Si1 C21 104.56(16) . . ?
C20 Si1 C21 105.47(17) . . ?
C1 Si2 C22 114.54(14) . . ?
C1 Si2 C23 112.21(15) . . ?
C1 Si2 C24 116.09(14) . . ?
C22 Si2 C23 104.21(15) . . ?
C22 Si2 C24 104.97(16) . . ?
C23 Si2 C24 103.54(16) . . ?
K O K 97.01(6) . 2_576 ?
K O C17 107.58(16) . . ?
K O C17 109.00(15) 2_576 . ?
K O C18 95.32(18) . . ?
K O C18 131.59(17) 2_576 . ?
C17 O C18 111.3(2) . . ?
K N C8 122.23(17) . . ?
K N C9 96.22(18) . . ?
K N C10 108.58(19) . . ?
C8 N C9 107.8(2) . . ?
C8 N C10 110.9(2) . . ?
C9 N C10 109.7(2) . . ?
P C1 Si1 115.31(15) . . ?
P C1 Si2 123.23(15) . . ?
Si1 C1 Si2 119.46(15) . . ?
P C2 C3 121.9(2) . . ?
P C2 C7 120.2(2) . . ?
C3 C2 C7 117.9(2) . . ?
C2 C3 H3 119.3 . . ?
C2 C3 C4 121.5(3) . . ?
H3 C3 C4 119.3 . . ?
C3 C4 H4 120.0 . . ?
C3 C4 C5 120.0(3) . . ?
H4 C4 C5 120.0 . . ?
C4 C5 H5 120.3 . . ?
C4 C5 C6 119.4(3) . . ?
H5 C5 C6 120.3 . . ?
C5 C6 H6 119.3 . . ?
C5 C6 C7 121.4(3) . . ?
H6 C6 C7 119.3 . . ?
C2 C7 C6 119.8(3) . . ?
C2 C7 C8 122.2(2) . . ?
C6 C7 C8 118.0(3) . . ?
N C8 C7 115.4(2) . . ?
N C8 H8A 108.4 . . ?
N C8 H8B 108.4 . . ?
C7 C8 H8A 108.4 . . ?
C7 C8 H8B 108.4 . . ?
H8A C8 H8B 107.5 . . ?
N C9 H9A 109.5 . . ?
N C9 H9B 109.5 . . ?
N C9 H9C 109.5 . . ?
H9A C9 H9B 109.5 . . ?
H9A C9 H9C 109.5 . . ?
H9B C9 H9C 109.5 . . ?
N C10 H10A 109.5 . . ?
N C10 H10B 109.5 . . ?
N C10 H10C 109.5 . . ?
H10A C10 H10B 109.5 . . ?
H10A C10 H10C 109.5 . . ?
H10B C10 H10C 109.5 . . ?
P C11 C12 119.4(2) . . ?
P C11 C16 123.3(2) . . ?
C12 C11 C16 117.0(3) . . ?
C11 C12 H12 119.0 . . ?
C11 C12 C13 122.1(3) . . ?
H12 C12 C13 119.0 . . ?
C12 C13 H13 119.8 . . ?
C12 C13 C14 120.4(3) . . ?
H13 C13 C14 119.8 . . ?
K C14 C13 97.02(19) 2_576 . ?
K C14 H14 108.0 2_576 . ?
K C14 C15 64.11(15) 2_576 . ?
C13 C14 H14 120.6 . . ?
C13 C14 C15 118.9(3) . . ?
H14 C14 C15 120.6 . . ?
K C15 C14 91.53(16) 2_576 . ?
K C15 H15 94.7 2_576 . ?
K C15 C16 83.87(16) 2_576 . ?
C14 C15 H15 119.3 . . ?
C14 C15 C16 121.4(3) . . ?
H15 C15 C16 119.3 . . ?
K C16 C11 100.52(16) 2_576 . ?
K C16 C15 70.46(15) 2_576 . ?
K C16 C17 95.38(15) 2_576 . ?
C11 C16 C15 120.2(3) . . ?
C11 C16 C17 123.0(3) . . ?
C15 C16 C17 116.8(3) . . ?
O C17 C16 107.3(2) . . ?
O C17 H17A 110.2 . . ?
O C17 H17B 110.2 . . ?
C16 C17 H17A 110.2 . . ?
C16 C17 H17B 110.2 . . ?
H17A C17 H17B 108.5 . . ?
O C18 H18A 109.5 . . ?
O C18 H18B 109.5 . . ?
O C18 H18C 109.5 . . ?
H18A C18 H18B 109.5 . . ?
H18A C18 H18C 109.5 . . ?
H18B C18 H18C 109.5 . . ?
Si1 C19 H19A 109.5 . . ?
Si1 C19 H19B 109.5 . . ?
Si1 C19 H19C 109.5 . . ?
H19A C19 H19B 109.5 . . ?
H19A C19 H19C 109.5 . . ?
H19B C19 H19C 109.5 . . ?
Si1 C20 H20A 109.5 . . ?
Si1 C20 H20B 109.5 . . ?
Si1 C20 H20C 109.5 . . ?
H20A C20 H20B 109.5 . . ?
H20A C20 H20C 109.5 . . ?
H20B C20 H20C 109.5 . . ?
Si1 C21 H21A 109.5 . . ?
Si1 C21 H21B 109.5 . . ?
Si1 C21 H21C 109.5 . . ?
H21A C21 H21B 109.5 . . ?
H21A C21 H21C 109.5 . . ?
H21B C21 H21C 109.5 . . ?
Si2 C22 H22A 109.5 . . ?
Si2 C22 H22B 109.5 . . ?
Si2 C22 H22C 109.5 . . ?
H22A C22 H22B 109.5 . . ?
H22A C22 H22C 109.5 . . ?
H22B C22 H22C 109.5 . . ?
Si2 C23 H23A 109.5 . . ?
Si2 C23 H23B 109.5 . . ?
Si2 C23 H23C 109.5 . . ?
H23A C23 H23B 109.5 . . ?
H23A C23 H23C 109.5 . . ?
H23B C23 H23C 109.5 . . ?
Si2 C24 H24A 109.5 . . ?
Si2 C24 H24B 109.5 . . ?
Si2 C24 H24C 109.5 . . ?
H24A C24 H24B 109.5 . . ?
H24A C24 H24C 109.5 . . ?
H24B C24 H24C 109.5 . . ?

loop_
_geom_bond_atom_site_label_1
_geom_bond_atom_site_label_2
_geom_bond_distance
_geom_bond_site_symmetry_2
_geom_bond_publ_flag
K P 3.1947(13) . ?
K O 2.769(2) . ?
K O 2.924(2) 2_576 ?
K N 2.862(3) . ?
K C14 3.365(3) 2_576 ?
K C15 3.028(3) 2_576 ?
K C16 3.195(3) 2_576 ?
P C1 1.754(3) . ?
P C2 1.867(3) . ?
P C11 1.868(3) . ?
Si1 C1 1.824(3) . ?
Si1 C19 1.892(3) . ?
Si1 C20 1.889(4) . ?
Si1 C21 1.891(3) . ?
Si2 C1 1.835(3) . ?
Si2 C22 1.889(3) . ?
Si2 C23 1.887(3) . ?
Si2 C24 1.893(3) . ?
O K 2.924(2) 2_576 ?
O C17 1.453(3) . ?
O C18 1.438(3) . ?
N C8 1.478(4) . ?
N C9 1.472(4) . ?
N C10 1.476(4) . ?
C2 C3 1.402(4) . ?
C2 C7 1.404(4) . ?
C3 H3 0.950 . ?
C3 C4 1.396(4) . ?
C4 H4 0.950 . ?
C4 C5 1.377(4) . ?
C5 H5 0.950 . ?
C5 C6 1.382(4) . ?
C6 H6 0.950 . ?
C6 C7 1.399(4) . ?
C7 C8 1.515(4) . ?
C8 H8A 0.990 . ?
C8 H8B 0.990 . ?
C9 H9A 0.980 . ?
C9 H9B 0.980 . ?
C9 H9C 0.980 . ?
C10 H10A 0.980 . ?
C10 H10B 0.980 . ?
C10 H10C 0.980 . ?
C11 C12 1.403(4) . ?
C11 C16 1.419(4) . ?
C12 H12 0.950 . ?
C12 C13 1.385(4) . ?
C13 H13 0.950 . ?
C13 C14 1.386(4) . ?
C14 K 3.365(3) 2_576 ?
C14 H14 0.950 . ?
C14 C15 1.388(4) . ?
C15 K 3.028(3) 2_576 ?
C15 H15 0.950 . ?
C15 C16 1.392(4) . ?
C16 K 3.195(3) 2_576 ?
C16 C17 1.520(4) . ?
C17 H17A 0.990 . ?
C17 H17B 0.990 . ?
C18 H18A 0.980 . ?
C18 H18B 0.980 . ?
C18 H18C 0.980 . ?
C19 H19A 0.980 . ?
C19 H19B 0.980 . ?
C19 H19C 0.980 . ?
C20 H20A 0.980 . ?
C20 H20B 0.980 . ?
C20 H20C 0.980 . ?
C21 H21A 0.980 . ?
C21 H21B 0.980 . ?
C21 H21C 0.980 . ?
C22 H22A 0.980 . ?
C22 H22B 0.980 . ?
C22 H22C 0.980 . ?
C23 H23A 0.980 . ?
C23 H23B 0.980 . ?
C23 H23C 0.980 . ?
C24 H24A 0.980 . ?
C24 H24B 0.980 . ?
C24 H24C 0.980 . ?
